data_7056859
loop_
_publ_author_name
'Ridenour, J. August'
'Cahill, Christopher L.'

_publ_section_title
;
 Synthesis, structural analysis, and supramolecular assembly of a series
 of in situ generated uranyl--peroxide complexes with functionalized
 2,2&#x2032;-bipyridine and varied carboxylic acid ligands
;
_journal_issue 3
_journal_name_full 'New Journal of Chemistry'
_journal_page_first 1816
_journal_paper_doi 10.1039/C7NJ03828C
_journal_volume 42
_journal_year 2018
_chemical_formula_sum 'C30 H22 N4 O10 S2 U2'
_chemical_formula_weight 1138.69
_space_group_crystal_system monoclinic
_space_group_IT_number 15
_space_group_name_Hall '-C 2yc'
_space_group_name_H-M_alt 'C 1 2/c 1'
_symmetry_cell_setting monoclinic
_symmetry_Int_Tables_number 15
_symmetry_space_group_name_Hall '-C 2yc'
_symmetry_space_group_name_H-M 'C 1 2/c 1'
_atom_sites_solution_hydrogens geom
_audit_creation_method SHELXL-2014/7
_audit_update_record
;
2017-10-06 deposited with the CCDC.
2017-12-21 downloaded from the CCDC.
;
_cell_angle_alpha 90
_cell_angle_beta 96.254(5)
_cell_angle_gamma 90
_cell_formula_units_Z 4
_cell_length_a 13.883(4)
_cell_length_b 9.735(3)
_cell_length_c 23.617(7)
_cell_measurement_reflns_used 2769
_cell_measurement_temperature 100(2)
_cell_measurement_theta_max 26.14
_cell_measurement_theta_min 2.56
_cell_volume 3172.9(16)
_computing_cell_refinement 'SAINT, Bruker-AXS'
_computing_data_collection 'APEX, Bruker-AXS'
_computing_data_reduction 'SAINT, Bruker-AXS'
_computing_molecular_graphics 'Crystal Maker (Palmer, 2009)'
_computing_publication_material WinGX
_computing_structure_refinement 'SHELXL-2014/7 (Sheldrick, 2014)'
_computing_structure_solution 'SIR 92 (Guagliardi, 1993)'
_diffrn_ambient_temperature 100(2)
_diffrn_measured_fraction_theta_full 0.999
_diffrn_measured_fraction_theta_max 0.999
_diffrn_measurement_device_type 'Bruker SMART APEXII'
_diffrn_measurement_method omega
_diffrn_radiation_probe x-ray
_diffrn_radiation_type MoK\a
_diffrn_radiation_wavelength 0.71073
_diffrn_reflns_av_R_equivalents 0.0483
_diffrn_reflns_av_unetI/netI 0.0561
_diffrn_reflns_Laue_measured_fraction_full 0.999
_diffrn_reflns_Laue_measured_fraction_max 0.999
_diffrn_reflns_limit_h_max 17
_diffrn_reflns_limit_h_min -13
_diffrn_reflns_limit_k_max 12
_diffrn_reflns_limit_k_min -12
_diffrn_reflns_limit_l_max 28
_diffrn_reflns_limit_l_min -29
_diffrn_reflns_number 10409
_diffrn_reflns_point_group_measured_fraction_full 0.999
_diffrn_reflns_point_group_measured_fraction_max 0.999
_diffrn_reflns_theta_full 25.500
_diffrn_reflns_theta_max 26.393
_diffrn_reflns_theta_min 1.735
_diffrn_source 'fine-focused sealed tube'
_diffrn_source_type Siemens
_exptl_absorpt_coefficient_mu 10.391
_exptl_absorpt_correction_T_max 0.7454
_exptl_absorpt_correction_T_min 0.4863
_exptl_absorpt_correction_type multi-scan
_exptl_absorpt_process_details 'SADABS, G. Sheldrick (1999)'
_exptl_crystal_colour Yellow
_exptl_crystal_density_diffrn 2.384
_exptl_crystal_description Plate
_exptl_crystal_F_000 2104
_exptl_crystal_recrystallization_method 'Slow Evaporation/Photolytic'
_exptl_crystal_size_max 0.234
_exptl_crystal_size_mid 0.174
_exptl_crystal_size_min 0.087
_refine_diff_density_max 1.651
_refine_diff_density_min -1.327
_refine_diff_density_rms 0.199
_refine_ls_extinction_method none
_refine_ls_goodness_of_fit_ref 1.147
_refine_ls_hydrogen_treatment constr
_refine_ls_matrix_type full
_refine_ls_number_parameters 217
_refine_ls_number_reflns 3263
_refine_ls_number_restraints 6
_refine_ls_restrained_S_all 1.160
_refine_ls_R_factor_all 0.0703
_refine_ls_R_factor_gt 0.0460
_refine_ls_shift/su_max 0.001
_refine_ls_shift/su_mean 0.000
_refine_ls_structure_factor_coef Fsqd
_refine_ls_weighting_details 'w=1/[\s^2^(Fo^2^)+(0.0245P)^2^+38.6038P] where P=(Fo^2^+2Fc^2^)/3'
_refine_ls_weighting_scheme calc
_refine_ls_wR_factor_gt 0.0790
_refine_ls_wR_factor_ref 0.0847
_reflns_Friedel_coverage 0.000
_reflns_number_gt 2562
_reflns_number_total 3263
_reflns_threshold_expression 'I > 2\s(I)'
_cod_data_source_file c7nj03828c2.cif
_cod_data_source_block compound4
_cod_depositor_comments
;
The following automatic conversions were performed:

'_exptl_absorpt_correction_type' value 'multi scan' changed to
'multi-scan' according to
/home/data/users/saulius/crontab/automatic-downloads/rss-feeds/RSC/lib/dictionaries/cif_core.dic
dictionary named 'cif_core.dic' version 2.4.2 from 2011-04-26.

Automatic conversion script
Id: cif_fix_values 4973 2017-02-22 13:04:09Z antanas 

 Adding full bibliography for 7056854--7056861.cif.
;
_cod_original_sg_symbol_H-M 'C 2/c'
_cod_database_code 7056859
_shelx_space_group_comment
;
The symmetry employed for this shelxl refinement is uniquely defined
by the following loop, which should always be used as a source of
symmetry information in preference to the above space-group names.
They are only intended as comments.
;

loop_
_space_group_symop_operation_xyz
'x, y, z'
'-x, y, -z+1/2'
'x+1/2, y+1/2, z'
'-x+1/2, y+1/2, -z+1/2'
'-x, -y, -z'
'x, -y, z-1/2'
'-x+1/2, -y+1/2, -z'
'x+1/2, -y+1/2, z-1/2'

loop_
_atom_site_label
_atom_site_type_symbol
_atom_site_fract_x
_atom_site_fract_y
_atom_site_fract_z
_atom_site_U_iso_or_equiv
_atom_site_adp_type
_atom_site_occupancy
_atom_site_site_symmetry_order
_atom_site_calc_flag
_atom_site_refinement_flags_posn
_atom_site_refinement_flags_adp
C1 C 0.5432(6) 0.4325(9) 0.3445(4) 0.028(2) Uani 1 1 d . .
H1 H 0.5845 0.3687 0.3305 0.033 Uiso 1 1 calc R U
C2 C 0.5387(6) 0.5640(10) 0.3211(4) 0.027(2) Uani 1 1 d . .
H2 H 0.5755 0.5869 0.2918 0.033 Uiso 1 1 calc R U
C3 C 0.4794(7) 0.6576(10) 0.3418(4) 0.034(2) Uani 1 1 d . .
H3 H 0.4747 0.7461 0.3269 0.041 Uiso 1 1 calc R U
C4 C 0.4262(7) 0.6196(9) 0.3850(4) 0.032(2) Uani 1 1 d . .
H4 H 0.3851 0.6825 0.3999 0.038 Uiso 1 1 calc R U
C5 C 0.4343(6) 0.4874(9) 0.4063(3) 0.0207(19) Uani 1 1 d . .
C6 C 0.3839(6) 0.4452(8) 0.4557(4) 0.0209(18) Uani 1 1 d . .
C7 C 0.3126(6) 0.5259(8) 0.4756(4) 0.025(2) Uani 1 1 d . .
H7 H 0.2917 0.6054 0.4561 0.030 Uiso 1 1 calc R U
C8 C 0.2723(7) 0.4881(8) 0.5245(3) 0.025(2) Uani 1 1 d . .
H8 H 0.2243 0.5413 0.5383 0.029 Uiso 1 1 calc R U
C9 C 0.3050(6) 0.3705(9) 0.5520(4) 0.026(2) Uani 1 1 d . .
H9 H 0.2810 0.3439 0.5856 0.031 Uiso 1 1 calc R U
C10 C 0.3747(6) 0.2914(9) 0.5291(4) 0.025(2) Uani 1 1 d . .
H10 H 0.3953 0.2109 0.5478 0.030 Uiso 1 1 calc R U
C11 C 0.6034(6) 0.0253(8) 0.3390(4) 0.0209(19) Uani 1 1 d . .
C12 C 0.7568(8) -0.1728(9) 0.2383(4) 0.037(2) Uani 1 1 d . .
H12 H 0.8003 -0.2338 0.2246 0.044 Uiso 1 1 calc R U
C13 C 0.7062(7) -0.0777(9) 0.2051(4) 0.034(2) Uani 1 1 d . .
H13 H 0.7112 -0.0666 0.1664 0.041 Uiso 1 1 calc R U
C14 C 0.6444(6) 0.0033(8) 0.2365(4) 0.0215(19) Uani 1 1 d . .
H14 H 0.6038 0.0726 0.2209 0.026 Uiso 1 1 calc R U
C15 C 0.6533(6) -0.0354(8) 0.2931(4) 0.0219(19) Uani 1 1 d . .
N1 N 0.4913(5) 0.3932(7) 0.3862(3) 0.0220(17) Uani 1 1 d . .
N2 N 0.4136(5) 0.3247(6) 0.4814(3) 0.0179(15) Uani 1 1 d . .
O1 O 0.3988(5) 0.0933(7) 0.3960(3) 0.0403(18) Uani 1 1 d . .
O2 O 0.6231(5) 0.2069(6) 0.4609(3) 0.0332(16) Uani 1 1 d . .
O4 O 0.6000(5) -0.0380(6) 0.3847(2) 0.0325(16) Uani 1 1 d . .
O5 O 0.5661(4) 0.1449(6) 0.3328(2) 0.0268(13) Uani 1 1 d . .
S1 S 0.73298(19) -0.1692(2) 0.30695(10) 0.0353(6) Uani 1 1 d . .
U1 U 0.51135(3) 0.14509(3) 0.43017(2) 0.02263(11) Uani 1 1 d . .
O3 O 0.4758(7) 0.0526(7) 0.5159(3) 0.065(2) Uani 1 1 d . U

loop_
_atom_site_aniso_label
_atom_site_aniso_U_11
_atom_site_aniso_U_22
_atom_site_aniso_U_33
_atom_site_aniso_U_23
_atom_site_aniso_U_13
_atom_site_aniso_U_12
C1 0.028(5) 0.024(5) 0.031(5) 0.004(4) 0.005(4) 0.002(4)
C2 0.028(5) 0.036(5) 0.017(4) 0.009(4) -0.002(4) 0.000(4)
C3 0.041(6) 0.025(5) 0.035(5) 0.008(4) -0.005(4) -0.001(5)
C4 0.041(6) 0.025(5) 0.031(5) -0.006(4) 0.009(4) -0.002(4)
C5 0.022(5) 0.026(4) 0.013(4) 0.003(3) -0.002(4) -0.005(4)
C6 0.022(5) 0.014(4) 0.026(5) 0.000(4) -0.001(4) 0.002(4)
C7 0.031(5) 0.017(4) 0.025(5) 0.003(4) -0.004(4) -0.001(4)
C8 0.033(5) 0.022(4) 0.019(5) -0.007(4) 0.006(4) -0.002(4)
C9 0.031(5) 0.028(5) 0.019(4) -0.001(4) 0.003(4) -0.007(4)
C10 0.027(5) 0.027(5) 0.020(5) 0.001(4) 0.002(4) 0.002(4)
C11 0.025(5) 0.017(4) 0.021(5) -0.001(3) 0.005(4) -0.008(4)
C12 0.051(7) 0.026(5) 0.036(6) -0.001(4) 0.020(5) 0.012(5)
C13 0.044(6) 0.030(5) 0.030(5) 0.005(4) 0.012(5) 0.000(5)
C14 0.023(5) 0.019(4) 0.023(5) -0.004(4) 0.008(4) 0.005(4)
C15 0.024(5) 0.014(4) 0.029(5) 0.002(4) 0.012(4) 0.003(4)
N1 0.026(4) 0.024(4) 0.017(4) 0.007(3) 0.007(3) 0.002(3)
N2 0.022(4) 0.017(4) 0.015(3) -0.003(3) 0.000(3) -0.004(3)
O1 0.036(4) 0.048(4) 0.042(4) -0.024(3) 0.025(3) -0.017(3)
O2 0.036(4) 0.025(3) 0.035(4) -0.007(3) -0.010(3) 0.013(3)
O4 0.058(5) 0.019(3) 0.024(3) 0.004(3) 0.019(3) -0.001(3)
O5 0.030(3) 0.031(3) 0.021(3) 0.004(3) 0.009(3) 0.006(3)
S1 0.0477(16) 0.0275(13) 0.0328(13) 0.0081(10) 0.0133(12) 0.0086(11)
U1 0.0371(2) 0.01710(15) 0.01523(16) 0.00063(16) 0.00974(12) -0.00158(18)
O3 0.126(6) 0.030(4) 0.048(4) 0.012(3) 0.051(4) 0.026(4)

loop_
_atom_type_symbol
_atom_type_description
_atom_type_scat_dispersion_real
_atom_type_scat_dispersion_imag
_atom_type_scat_source
C C 0.0033 0.0016 'International Tables Vol C Tables 4.2.6.8 and 6.1.1.4'
H H 0.0000 0.0000 'International Tables Vol C Tables 4.2.6.8 and 6.1.1.4'
N N 0.0061 0.0033 'International Tables Vol C Tables 4.2.6.8 and 6.1.1.4'
O O 0.0106 0.0060 'International Tables Vol C Tables 4.2.6.8 and 6.1.1.4'
S S 0.1246 0.1234 'International Tables Vol C Tables 4.2.6.8 and 6.1.1.4'
U U -9.6767 9.6646 'International Tables Vol C Tables 4.2.6.8 and 6.1.1.4'

loop_
_geom_angle_atom_site_label_1
_geom_angle_atom_site_label_2
_geom_angle_atom_site_label_3
_geom_angle
_geom_angle_site_symmetry_1
_geom_angle_site_symmetry_3
N1 C1 C2 123.4(8) . .
N1 C1 H1 118.3 . .
C2 C1 H1 118.3 . .
C3 C2 C1 118.5(8) . .
C3 C2 H2 120.8 . .
C1 C2 H2 120.8 . .
C2 C3 C4 119.0(9) . .
C2 C3 H3 120.5 . .
C4 C3 H3 120.5 . .
C3 C4 C5 119.5(9) . .
C3 C4 H4 120.3 . .
C5 C4 H4 120.3 . .
N1 C5 C4 122.6(8) . .
N1 C5 C6 116.1(7) . .
C4 C5 C6 121.2(8) . .
N2 C6 C7 121.9(7) . .
N2 C6 C5 116.3(7) . .
C7 C6 C5 121.7(7) . .
C8 C7 C6 120.0(8) . .
C8 C7 H7 120.0 . .
C6 C7 H7 120.0 . .
C9 C8 C7 118.3(8) . .
C9 C8 H8 120.8 . .
C7 C8 H8 120.8 . .
C8 C9 C10 119.1(8) . .
C8 C9 H9 120.5 . .
C10 C9 H9 120.5 . .
N2 C10 C9 123.7(8) . .
N2 C10 H10 118.2 . .
C9 C10 H10 118.2 . .
O4 C11 O5 119.7(7) . .
O4 C11 C15 120.2(8) . .
O5 C11 C15 120.1(7) . .
O4 C11 U1 59.3(4) . .
O5 C11 U1 60.4(4) . .
C15 C11 U1 178.4(6) . .
C13 C12 S1 113.4(7) . .
C13 C12 H12 123.3 . .
S1 C12 H12 123.3 . .
C12 C13 C14 112.2(8) . .
C12 C13 H13 123.9 . .
C14 C13 H13 123.9 . .
C15 C14 C13 110.9(8) . .
C15 C14 H14 124.6 . .
C13 C14 H14 124.6 . .
C14 C15 C11 127.1(8) . .
C14 C15 S1 112.2(6) . .
C11 C15 S1 120.7(6) . .
C5 N1 C1 117.0(7) . .
C5 N1 U1 122.2(5) . .
C1 N1 U1 120.7(6) . .
C10 N2 C6 116.9(7) . .
C10 N2 U1 120.6(5) . .
C6 N2 U1 121.3(5) . .
C11 O4 U1 95.0(5) . .
C11 O5 U1 93.2(5) . .
C12 S1 C15 91.3(4) . .
O2 U1 O1 175.9(3) . .
O2 U1 O3 92.6(3) . 5_656
O1 U1 O3 91.5(3) . 5_656
O2 U1 O3 92.0(3) . .
O1 U1 O3 91.5(3) . .
O3 U1 O3 37.2(3) 5_656 .
O2 U1 O4 88.1(2) . .
O1 U1 O4 93.1(3) . .
O3 U1 O4 68.1(2) 5_656 .
O3 U1 O4 105.2(2) . .
O2 U1 O5 92.1(3) . .
O1 U1 O5 85.5(2) . .
O3 U1 O5 119.7(2) 5_656 .
O3 U1 O5 156.7(2) . .
O4 U1 O5 52.05(19) . .
O2 U1 N2 93.4(2) . .
O1 U1 N2 85.6(2) . .
O3 U1 N2 108.5(2) 5_656 .
O3 U1 N2 71.5(2) . .
O4 U1 N2 176.34(19) . .
O5 U1 N2 131.1(2) . .
O2 U1 N1 84.2(3) . .
O1 U1 N1 91.8(3) . .
O3 U1 N1 169.5(2) 5_656 .
O3 U1 N1 132.7(2) . .
O4 U1 N1 121.71(19) . .
O5 U1 N1 70.6(2) . .
N2 U1 N1 61.8(2) . .
O2 U1 C11 90.2(3) . .
O1 U1 C11 89.2(3) . .
O3 U1 C11 93.5(2) 5_656 .
O3 U1 C11 130.7(2) . .
O4 U1 C11 25.7(2) . .
O5 U1 C11 26.3(2) . .
N2 U1 C11 157.4(2) . .
N1 U1 C11 96.5(2) . .
O3 O3 U1 71.9(5) 5_656 5_656
O3 O3 U1 70.9(5) 5_656 .
U1 O3 U1 142.8(3) 5_656 .

loop_
_geom_bond_atom_site_label_1
_geom_bond_atom_site_label_2
_geom_bond_distance
_geom_bond_site_symmetry_2
C1 N1 1.338(10) .
C1 C2 1.394(12) .
C1 H1 0.9300 .
C2 C3 1.355(13) .
C2 H2 0.9300 .
C3 C4 1.375(13) .
C3 H3 0.9300 .
C4 C5 1.382(11) .
C4 H4 0.9300 .
C5 N1 1.333(10) .
C5 C6 1.481(11) .
C6 N2 1.365(10) .
C6 C7 1.385(11) .
C7 C8 1.387(11) .
C7 H7 0.9300 .
C8 C9 1.369(12) .
C8 H8 0.9300 .
C9 C10 1.392(12) .
C9 H9 0.9300 .
C10 N2 1.340(10) .
C10 H10 0.9300 .
C11 O4 1.249(9) .
C11 O5 1.276(10) .
C11 C15 1.471(11) .
C11 U1 2.869(8) .
C12 C13 1.358(13) .
C12 S1 1.690(9) .
C12 H12 0.9300 .
C13 C14 1.430(12) .
C13 H13 0.9300 .
C14 C15 1.382(11) .
C14 H14 0.9300 .
C15 S1 1.718(8) .
N1 U1 2.631(7) .
N2 U1 2.593(6) .
O1 U1 1.753(7) .
O2 U1 1.747(6) .
O4 U1 2.476(6) .
O5 U1 2.499(5) .
U1 O3 2.304(7) 5_656
U1 O3 2.317(7) .
O3 O3 1.474(13) 5_656
O3 U1 2.304(7) 5_656

loop_
_geom_torsion_atom_site_label_1
_geom_torsion_atom_site_label_2
_geom_torsion_atom_site_label_3
_geom_torsion_atom_site_label_4
_geom_torsion
N1 C1 C2 C3 0.6(14)
C1 C2 C3 C4 0.1(14)
C2 C3 C4 C5 -0.1(14)
C3 C4 C5 N1 -0.7(14)
C3 C4 C5 C6 175.5(8)
N1 C5 C6 N2 11.0(11)
C4 C5 C6 N2 -165.4(8)
N1 C5 C6 C7 -170.9(8)
C4 C5 C6 C7 12.7(13)
N2 C6 C7 C8 2.9(13)
C5 C6 C7 C8 -175.0(8)
C6 C7 C8 C9 0.1(13)
C7 C8 C9 C10 -2.0(13)
C8 C9 C10 N2 1.1(13)
S1 C12 C13 C14 0.0(11)
C12 C13 C14 C15 0.8(12)
C13 C14 C15 C11 178.6(8)
C13 C14 C15 S1 -1.2(10)
O4 C11 C15 C14 163.3(8)
O5 C11 C15 C14 -18.9(13)
O4 C11 C15 S1 -16.9(12)
O5 C11 C15 S1 160.9(7)
C4 C5 N1 C1 1.3(13)
C6 C5 N1 C1 -175.0(7)
C4 C5 N1 U1 177.4(7)
C6 C5 N1 U1 1.0(10)
C2 C1 N1 C5 -1.3(13)
C2 C1 N1 U1 -177.4(7)
C9 C10 N2 C6 1.8(12)
C9 C10 N2 U1 -165.7(6)
C7 C6 N2 C10 -3.8(12)
C5 C6 N2 C10 174.3(7)
C7 C6 N2 U1 163.6(6)
C5 C6 N2 U1 -18.3(9)
O5 C11 O4 U1 0.4(9)
C15 C11 O4 U1 178.2(7)
O4 C11 O5 U1 -0.4(8)
C15 C11 O5 U1 -178.2(7)
C13 C12 S1 C15 -0.6(8)
C14 C15 S1 C12 1.1(7)
C11 C15 S1 C12 -178.7(7)
